data_4302805
loop_
_publ_author_name
'Ming-Hua Zeng'
'Sheng Hu'
'Qing Chen'
'Gang Xie'
'Qi Shuai'
'Sheng-Li Gao'

_publ_contact_author 'prof.MING HUA ZENG '
_publ_contact_author_email ZMH@MAIBOX.GXNU.EDU.CN
_publ_section_title
;
Apical Ligand Substitution, Shape Recognition, Vapor-Adsorption Phenomenon,
and Microcalorimetry for a Pillared Bilayer Porous Framework That Shrinks
or Expands in Crystal-to-Crystal Manners upon Change in the Cobalt(II)
Coordination Environment
;
_journal_name_full 'Inorganic Chemistry'
_journal_page_first 7070
_journal_page_last 7079
_journal_paper_doi 10.1021/ic801794e
_journal_volume 48
_journal_year 2009
_chemical_formula_moiety 'C13 H9 Co N2 O4, C2 H6 O, H2 O'
_chemical_formula_sum 'C15 H17 Co N2 O6'
_chemical_formula_weight 380.24
_chemical_name_systematic
; 
 ? 
;
_space_group_IT_number 14
_symmetry_cell_setting monoclinic
_symmetry_space_group_name_Hall '-P 2ybc'
_symmetry_space_group_name_H-M 'P 1 21/c 1'
_atom_sites_solution_hydrogens geom
_atom_sites_solution_primary direct
_atom_sites_solution_secondary difmap
_audit_creation_method SHELXL-97
_cell_angle_alpha 90.00
_cell_angle_beta 108.397(6)
_cell_angle_gamma 90.00
_cell_formula_units_Z 4
_cell_length_a 12.765(4)
_cell_length_b 7.615(2)
_cell_length_c 16.016(5)
_cell_measurement_reflns_used 981
_cell_measurement_temperature 293(2)
_cell_measurement_theta_max 24.29
_cell_measurement_theta_min 2.68
_cell_volume 1477.3(8)
_computing_cell_refinement 'Bruker SMART'
_computing_data_collection 'Bruker SMART'
_computing_data_reduction 'Bruker SAINT'
_computing_molecular_graphics 'Bruker SHELXTL'
_computing_publication_material 'Bruker SHELXTL'
_computing_structure_refinement 'SHELXL-97 (Sheldrick, 1997)'
_computing_structure_solution 'SHELXS-97 (Sheldrick, 1990)'
_diffrn_ambient_temperature 293(2)
_diffrn_measured_fraction_theta_full 0.983
_diffrn_measured_fraction_theta_max 0.983
_diffrn_measurement_device_type 'CCD area detector'
_diffrn_measurement_method 'phi and omega scans'
_diffrn_radiation_monochromator graphite
_diffrn_radiation_source 'fine-focus sealed tube'
_diffrn_radiation_type MoK\a
_diffrn_radiation_wavelength 0.71073
_diffrn_reflns_av_R_equivalents 0.0608
_diffrn_reflns_av_sigmaI/netI 0.0975
_diffrn_reflns_limit_h_max 15
_diffrn_reflns_limit_h_min -15
_diffrn_reflns_limit_k_max 9
_diffrn_reflns_limit_k_min -9
_diffrn_reflns_limit_l_max 19
_diffrn_reflns_limit_l_min -19
_diffrn_reflns_number 7119
_diffrn_reflns_theta_full 26.00
_diffrn_reflns_theta_max 26.00
_diffrn_reflns_theta_min 2.68
_exptl_absorpt_coefficient_mu 1.199
_exptl_absorpt_correction_T_max 0.8501
_exptl_absorpt_correction_T_min 0.7618
_exptl_absorpt_correction_type multi-scan
_exptl_absorpt_process_details SADABS
_exptl_crystal_colour red
_exptl_crystal_density_diffrn 1.709
_exptl_crystal_density_method 'not measured'
_exptl_crystal_description block
_exptl_crystal_F_000 784
_exptl_crystal_size_max 0.24
_exptl_crystal_size_mid 0.16
_exptl_crystal_size_min 0.14
_refine_diff_density_max 1.093
_refine_diff_density_min -0.902
_refine_diff_density_rms 0.175
_refine_ls_extinction_method none
_refine_ls_goodness_of_fit_ref 1.061
_refine_ls_hydrogen_treatment constr
_refine_ls_matrix_type full
_refine_ls_number_parameters 217
_refine_ls_number_reflns 2857
_refine_ls_number_restraints 43
_refine_ls_restrained_S_all 1.060
_refine_ls_R_factor_all 0.1459
_refine_ls_R_factor_gt 0.1005
_refine_ls_shift/su_max 0.030
_refine_ls_shift/su_mean 0.002
_refine_ls_structure_factor_coef Fsqd
_refine_ls_weighting_details 'calc w=1/[\s^2^(Fo^2^)+(0.1115P)^2^+15.3190P] where P=(Fo^2^+2Fc^2^)/3'
_refine_ls_weighting_scheme calc
_refine_ls_wR_factor_gt 0.2430
_refine_ls_wR_factor_ref 0.2709
_reflns_number_gt 1862
_reflns_number_total 2857
_reflns_threshold_expression >2sigma(I)
_cod_data_source_file ic801794e_si_002_10.cif
_cod_data_source_block 4h
_cod_depositor_comments
;
The following automatic conversions were performed:
'_symmetry_cell_setting' value 'Monoclinic' changed to 'monoclinic'
according to '/home/saulius/struct/CIF-dictionaries/cif_core.dic'
dictionary named 'cif_core.dic' version 2.4.1 from 2010-06-29.

Automatic conversion script
Id: cif_fix_enum 1527 2010-12-29 10:47:43Z saulius 
;
_cod_original_cell_volume 1477.4(8)
_cod_database_code 4302805

loop_
_symmetry_equiv_pos_as_xyz
'x, y, z'
'-x, y+1/2, -z+1/2'
'-x, -y, -z'
'x, -y-1/2, z-1/2'

loop_
_atom_site_label
_atom_site_type_symbol
_atom_site_fract_x
_atom_site_fract_y
_atom_site_fract_z
_atom_site_U_iso_or_equiv
_atom_site_adp_type
_atom_site_occupancy
_atom_site_symmetry_multiplicity
_atom_site_calc_flag
_atom_site_refinement_flags
_atom_site_disorder_assembly
_atom_site_disorder_group
Co1 Co 0.30985(11) 0.49744(14) 0.18038(7) 0.0272(4) Uani 1 1 d . . .
O1 O 0.3555(6) 0.2435(7) 0.1802(4) 0.0404(18) Uani 1 1 d . . .
O2 O 0.2961(7) 0.3444(8) 0.0461(5) 0.050(2) Uani 1 1 d . . .
O3 O 0.3336(7) -0.0412(8) -0.1952(4) 0.046(2) Uani 1 1 d . . .
O4 O 0.3925(6) -0.3147(9) -0.1681(5) 0.0406(17) Uani 1 1 d U . .
N1 N 0.4557(6) -0.3867(8) 0.1617(4) 0.0289(18) Uani 1 1 d . . .
H1A H 0.4593 -0.3685 0.2156 0.035 Uiso 1 1 calc R . .
H1B H 0.4706 -0.4889 0.1456 0.035 Uiso 1 1 calc R . .
N2 N 0.1868(7) 0.6700(9) 0.1129(5) 0.0337(19) Uani 1 1 d . . .
C1 C 0.3645(8) 0.0503(9) 0.0668(5) 0.025(2) Uani 1 1 d . . .
C2 C 0.3514(8) 0.0237(10) -0.0220(5) 0.029(2) Uani 1 1 d . . .
H2 H 0.3254 0.1137 -0.0625 0.034 Uiso 1 1 calc R . .
C3 C 0.3778(8) -0.1411(10) -0.0496(6) 0.027(2) Uani 1 1 d . . .
C4 C 0.4133(7) -0.2753(10) 0.0111(5) 0.0245(19) Uani 1 1 d . . .
H4 H 0.4295 -0.3849 -0.0072 0.029 Uiso 1 1 calc R . .
C5 C 0.4249(8) -0.2472(9) 0.0991(5) 0.0239(19) Uani 1 1 d . . .
C6 C 0.4013(7) -0.0849(11) 0.1257(6) 0.0251(18) Uani 1 1 d U . .
H6 H 0.4104 -0.0658 0.1849 0.030 Uiso 1 1 calc R . .
C7 C 0.3358(8) 0.2226(10) 0.0979(6) 0.030(2) Uani 1 1 d . . .
C8 C 0.3679(7) -0.1709(11) -0.1446(6) 0.0273(19) Uani 1 1 d U . .
C9 C 0.1747(11) 0.8203(16) 0.1506(7) 0.063(4) Uani 1 1 d . . .
H9 H 0.2167 0.8378 0.2090 0.075 Uiso 1 1 calc R . .
C10 C 0.1038(11) 0.9521(14) 0.1086(7) 0.057(3) Uani 1 1 d . . .
H10 H 0.1007 1.0563 0.1380 0.069 Uiso 1 1 calc R . .
C11 C 0.0383(9) 0.9292(13) 0.0239(6) 0.037(2) Uani 1 1 d . . .
C12 C 0.0580(13) 0.7835(16) -0.0170(7) 0.078(5) Uani 1 1 d . . .
H12 H 0.0229 0.7689 -0.0770 0.094 Uiso 1 1 calc R . .
C13 C 0.1294(11) 0.6572(15) 0.0291(7) 0.063(4) Uani 1 1 d . . .
H13 H 0.1377 0.5561 -0.0007 0.076 Uiso 1 1 calc R . .
O5 O 0.1619(11) 0.3465(15) 0.2172(8) 0.115(4) Uani 1 1 d . . .
H5 H 0.2001 0.2670 0.2457 0.137 Uiso 1 1 calc R . .
C14 C 0.101(3) 0.433(5) 0.271(2) 0.205(10) Uani 1 1 d U . .
H14A H 0.1475 0.5217 0.3081 0.246 Uiso 1 1 calc R . .
H14B H 0.0827 0.3466 0.3087 0.246 Uiso 1 1 calc R . .
C15 C -0.011(3) 0.523(4) 0.208(2) 0.212(11) Uani 1 1 d U . .
H15A H -0.0498 0.5774 0.2435 0.318 Uiso 1 1 calc R . .
H15B H -0.0569 0.4345 0.1715 0.318 Uiso 1 1 calc R . .
H15C H 0.0075 0.6097 0.1715 0.318 Uiso 1 1 calc R . .
O1W O 0.2517(11) 0.3973(17) -0.1485(9) 0.125(5) Uani 1 1 d U . .
H1WA H 0.2932 0.4782 -0.1594 0.188 Uiso 1 1 d R . .
H1WB H 0.2537 0.4083 -0.0948 0.188 Uiso 1 1 d R . .

loop_
_atom_site_aniso_label
_atom_site_aniso_U_11
_atom_site_aniso_U_22
_atom_site_aniso_U_33
_atom_site_aniso_U_23
_atom_site_aniso_U_13
_atom_site_aniso_U_12
Co1 0.0574(9) 0.0155(5) 0.0054(6) -0.0002(4) 0.0052(5) 0.0101(5)
O1 0.093(6) 0.015(3) 0.019(4) -0.007(2) 0.025(3) -0.003(3)
O2 0.083(6) 0.019(3) 0.034(4) -0.004(3) 0.001(4) 0.016(3)
O3 0.100(6) 0.026(3) 0.010(3) 0.000(2) 0.014(3) -0.009(3)
O4 0.0424(19) 0.0409(19) 0.0387(19) -0.0014(10) 0.0130(11) 0.0012(10)
N1 0.061(5) 0.017(3) 0.009(4) 0.000(3) 0.012(3) 0.005(3)
N2 0.055(5) 0.028(4) 0.015(4) 0.001(3) 0.007(4) 0.016(4)
C1 0.059(6) 0.009(3) 0.007(4) -0.005(3) 0.010(4) -0.006(3)
C2 0.056(6) 0.016(4) 0.013(4) 0.002(3) 0.010(4) -0.002(4)
C3 0.051(6) 0.018(4) 0.015(4) -0.002(3) 0.012(4) -0.009(4)
C4 0.051(6) 0.015(4) 0.008(4) -0.001(3) 0.010(4) 0.002(4)
C5 0.055(6) 0.012(3) 0.004(4) 0.001(3) 0.009(4) 0.001(4)
C6 0.026(2) 0.025(2) 0.024(2) 0.0000(10) 0.0075(11) -0.0002(10)
C7 0.054(6) 0.014(4) 0.021(5) -0.001(3) 0.009(4) -0.002(4)
C8 0.028(2) 0.028(2) 0.026(2) -0.0003(10) 0.0089(11) -0.0005(10)
C9 0.087(9) 0.066(7) 0.021(6) -0.007(5) -0.004(6) 0.044(7)
C10 0.088(9) 0.043(6) 0.030(6) -0.005(5) 0.002(6) 0.035(6)
C11 0.049(6) 0.039(5) 0.016(5) 0.000(4) -0.002(4) 0.016(5)
C12 0.129(12) 0.060(7) 0.016(6) -0.014(5) -0.018(6) 0.058(8)
C13 0.097(10) 0.047(6) 0.024(6) -0.008(5) -0.010(6) 0.039(7)
O5 0.141(11) 0.081(8) 0.102(9) -0.014(7) 0.010(8) 0.013(8)
C14 0.199(12) 0.218(13) 0.206(13) -0.002(8) 0.076(8) 0.010(8)
C15 0.205(12) 0.223(13) 0.211(13) 0.005(8) 0.069(8) 0.004(8)
O1W 0.158(9) 0.102(7) 0.111(8) 0.002(6) 0.036(7) -0.019(7)

loop_
_atom_type_symbol
_atom_type_description
_atom_type_scat_dispersion_real
_atom_type_scat_dispersion_imag
_atom_type_scat_source
C C 0.0033 0.0016 'International Tables Vol C Tables 4.2.6.8 and 6.1.1.4'
H H 0.0000 0.0000 'International Tables Vol C Tables 4.2.6.8 and 6.1.1.4'
N N 0.0061 0.0033 'International Tables Vol C Tables 4.2.6.8 and 6.1.1.4'
O O 0.0106 0.0060 'International Tables Vol C Tables 4.2.6.8 and 6.1.1.4'
Co Co 0.3494 0.9721 'International Tables Vol C Tables 4.2.6.8 and 6.1.1.4'

loop_
_geom_angle_atom_site_label_1
_geom_angle_atom_site_label_2
_geom_angle_atom_site_label_3
_geom_angle
_geom_angle_site_symmetry_1
_geom_angle_site_symmetry_3
_geom_angle_publ_flag
O3 Co1 O1 102.3(3) 4_566 . ?
O3 Co1 N2 105.8(3) 4_566 . ?
O1 Co1 N2 141.1(3) . . ?
O3 Co1 N1 102.0(3) 4_566 1_565 ?
O1 Co1 N1 97.4(3) . 1_565 ?
N2 Co1 N1 102.3(3) . 1_565 ?
O3 Co1 O2 160.5(2) 4_566 . ?
O1 Co1 O2 58.3(2) . . ?
N2 Co1 O2 90.7(3) . . ?
N1 Co1 O2 84.1(3) 1_565 . ?
C7 O1 Co1 99.2(5) . . ?
C7 O2 Co1 82.2(5) . . ?
C8 O3 Co1 134.5(6) . 4_565 ?
C5 N1 Co1 110.0(6) . 1_545 ?
C5 N1 H1A 120.0 . . ?
Co1 N1 H1A 72.8 1_545 . ?
C5 N1 H1B 120.0 . . ?
Co1 N1 H1B 87.4 1_545 . ?
H1A N1 H1B 120.0 . . ?
C13 N2 C9 114.9(8) . . ?
C13 N2 Co1 124.9(6) . . ?
C9 N2 Co1 119.2(7) . . ?
C6 C1 C2 119.7(7) . . ?
C6 C1 C7 119.8(7) . . ?
C2 C1 C7 120.4(7) . . ?
C1 C2 C3 119.2(7) . . ?
C1 C2 H2 120.4 . . ?
C3 C2 H2 120.4 . . ?
C4 C3 C2 119.7(8) . . ?
C4 C3 C8 120.2(7) . . ?
C2 C3 C8 120.0(7) . . ?
C3 C4 C5 120.4(7) . . ?
C3 C4 H4 119.8 . . ?
C5 C4 H4 119.8 . . ?
C6 C5 C4 119.4(7) . . ?
C6 C5 N1 119.4(7) . . ?
C4 C5 N1 121.1(7) . . ?
C5 C6 C1 121.5(8) . . ?
C5 C6 H6 119.2 . . ?
C1 C6 H6 119.2 . . ?
O2 C7 O1 120.3(8) . . ?
O2 C7 C1 121.8(8) . . ?
O1 C7 C1 117.9(7) . . ?
O4 C8 O3 124.7(9) . . ?
O4 C8 C3 119.7(8) . . ?
O3 C8 C3 115.6(7) . . ?
N2 C9 C10 124.1(10) . . ?
N2 C9 H9 118.0 . . ?
C10 C9 H9 118.0 . . ?
C11 C10 C9 119.7(10) . . ?
C11 C10 H10 120.1 . . ?
C9 C10 H10 120.1 . . ?
C12 C11 C10 115.9(9) . . ?
C12 C11 C11 122.4(11) . 3_575 ?
C10 C11 C11 121.0(11) . 3_575 ?
C11 C12 C13 120.6(10) . . ?
C11 C12 H12 119.7 . . ?
C13 C12 H12 119.7 . . ?
N2 C13 C12 124.1(10) . . ?
N2 C13 H13 118.0 . . ?
C12 C13 H13 118.0 . . ?
C14 O5 H5 109.5 . . ?
O5 C14 C15 110(3) . . ?
O5 C14 H14A 109.6 . . ?
C15 C14 H14A 109.6 . . ?
O5 C14 H14B 109.6 . . ?
C15 C14 H14B 109.6 . . ?
H14A C14 H14B 108.1 . . ?
C14 C15 H15A 109.5 . . ?
C14 C15 H15B 109.4 . . ?
H15A C15 H15B 109.5 . . ?
C14 C15 H15C 109.5 . . ?
H15A C15 H15C 109.5 . . ?
H15B C15 H15C 109.5 . . ?
H1WA O1W H1WB 107.9 . . ?

loop_
_geom_bond_atom_site_label_1
_geom_bond_atom_site_label_2
_geom_bond_distance
_geom_bond_site_symmetry_2
_geom_bond_publ_flag
Co1 O3 1.947(6) 4_566 ?
Co1 O1 2.020(6) . ?
Co1 N2 2.072(7) . ?
Co1 N1 2.164(8) 1_565 ?
Co1 O2 2.404(7) . ?
O1 C7 1.271(10) . ?
O2 C7 1.241(10) . ?
O3 C8 1.265(10) . ?
O3 Co1 1.947(6) 4_565 ?
O4 C8 1.230(10) . ?
N1 C5 1.428(10) . ?
N1 Co1 2.164(8) 1_545 ?
N1 H1A 0.8600 . ?
N1 H1B 0.8600 . ?
N2 C13 1.314(12) . ?
N2 C9 1.325(13) . ?
C1 C6 1.374(12) . ?
C1 C2 1.394(11) . ?
C1 C7 1.489(11) . ?
C2 C3 1.406(11) . ?
C2 H2 0.9300 . ?
C3 C4 1.384(11) . ?
C3 C8 1.504(12) . ?
C4 C5 1.386(11) . ?
C4 H4 0.9300 . ?
C5 C6 1.372(11) . ?
C6 H6 0.9300 . ?
C9 C10 1.376(14) . ?
C9 H9 0.9300 . ?
C10 C11 1.362(14) . ?
C10 H10 0.9300 . ?
C11 C12 1.352(14) . ?
C11 C11 1.494(18) 3_575 ?
C12 C13 1.369(14) . ?
C12 H12 0.9300 . ?
C13 H13 0.9300 . ?
O5 C14 1.48(3) . ?
O5 H5 0.8200 . ?
C14 C15 1.62(4) . ?
C14 H14A 0.9700 . ?
C14 H14B 0.9700 . ?
C15 H15A 0.9600 . ?
C15 H15B 0.9600 . ?
C15 H15C 0.9600 . ?
O1W H1WA 0.8651 . ?
O1W H1WB 0.8563 . ?

loop_
_geom_hbond_atom_site_label_D
_geom_hbond_atom_site_label_H
_geom_hbond_atom_site_label_A
_geom_hbond_distance_DH
_geom_hbond_distance_HA
_geom_hbond_distance_DA
_geom_hbond_angle_DHA
_geom_hbond_site_symmetry_A
N1 H1A O3 0.86 2.56 3.199(10) 132.2 4_556
N1 H1A O1 0.86 2.57 3.059(10) 116.9 2_645
N1 H1B O4 0.86 2.24 2.969(10) 142.3 3_645
N1 H1B O2 0.86 2.62 3.065(10) 113.3 1_545
O5 H5 O1W 0.82 2.04 2.799(18) 153.3 4_566
O1W H1WA O4 0.87 2.06 2.914(14) 171.7 1_565
O1W H1WB O2 0.86 2.20 3.013(15) 158.0 .
